data_9011158
loop_
_publ_author_name
'Corazza, E.'
'Menchetti, S.'
'Sabelli, C.'

_publ_section_title
;
 The crystal structure of nasinite, Na2[B5O8(OH)]*2H2O
;
_journal_name_full 'Acta Crystallographica, Section B'
_journal_page_first 2405
_journal_page_last 2410
_journal_paper_doi 10.1107/S0567740875007704
_journal_volume 31
_journal_year 1975
_chemical_compound_source Synthetic
_chemical_formula_sum 'B5 H5 Na2 O11'
_chemical_name_mineral Nasinite
_space_group_IT_number 33
_symmetry_space_group_name_Hall 'P 2c -2n'
_symmetry_space_group_name_H-M 'P n a 21'
_cell_angle_alpha 90
_cell_angle_beta 90
_cell_angle_gamma 90
_cell_formula_units_Z 4
_cell_length_a 12.015
_cell_length_b 6.518
_cell_length_c 11.173
_cell_volume 875.000
_database_code_amcsd 0009544
_exptl_crystal_density_diffrn 2.134
_cod_original_formula_sum 'Na2 B5 O11 H5'
_cod_database_code 9011158

loop_
_space_group_symop_operation_xyz
x,y,z
1/2+x,1/2-y,z
1/2-x,1/2+y,1/2+z
-x,-y,1/2+z

loop_
_atom_site_aniso_label
_atom_site_aniso_U_11
_atom_site_aniso_U_22
_atom_site_aniso_U_33
_atom_site_aniso_U_12
_atom_site_aniso_U_13
_atom_site_aniso_U_23
Na1 0.02947 0.03020 0.03763 0.00405 0.01183 0.00708
Na2 0.03006 0.02294 0.02865 0.00222 -0.00286 0.00044
B1 0.01199 0.00835 0.01088 -0.00056 -0.00163 -0.00041
B2 0.01477 0.00902 0.00987 0.00095 0.00007 -0.00026
B3 0.01390 0.01403 0.01461 0.00056 0.00068 -0.00096
B4 0.00812 0.01007 0.01233 -0.00008 -0.00061 0.00059
B5 0.01265 0.01143 0.01069 0.00060 -0.00109 0.00055
O1 0.01273 0.01268 0.02100 -0.00103 0.00197 -0.00671
O2 0.01719 0.01128 0.01132 -0.00361 -0.00258 0.00089
O3 0.02626 0.01029 0.00974 0.00456 -0.00048 0.00041
O4 0.01243 0.01403 0.02068 -0.00095 0.00122 -0.00528
O5 0.01243 0.00820 0.01524 0.00032 -0.00231 -0.00022
O6 0.02487 0.00960 0.01050 0.00266 0.00122 0.00000
O7 0.02128 0.00831 0.01119 0.00159 0.00163 0.00063
O-h8 0.01258 0.03026 0.05357 -0.00226 0.00503 -0.02572
O9 0.03437 0.01296 0.01214 0.00885 0.00660 0.00336
Ow1 0.03408 0.03672 0.03801 0.00353 0.01360 0.01063
Ow2 0.03123 0.10671 0.04225 -0.00309 -0.00374 0.02944

loop_
_atom_site_label
_atom_site_fract_x
_atom_site_fract_y
_atom_site_fract_z
_atom_site_U_iso_or_equiv
_atom_site_type_symbol
_atom_site_attached_hydrogens
Na1 0.47150 0.64840 0.50000 0.03242 Na 0
Na2 0.24650 0.47340 0.17670 0.02723 Na 0
B1 0.21650 0.48390 0.50640 0.01039 B 0
B2 0.15680 0.14850 0.42170 0.01127 B 0
B3 0.01910 0.37920 0.51620 0.01418 B 0
B4 0.20340 0.03720 0.21350 0.01013 B 0
B5 0.21410 -0.20860 0.37230 0.01153 B 0
O1 0.09980 0.51550 0.54920 0.01545 O 0
O2 0.29310 0.57940 0.59420 0.01330 O 0
O3 0.16630 0.18120 0.29040 0.01545 O 0
O4 0.03990 0.20240 0.45530 0.01570 O 0
O5 0.23640 0.26640 0.48920 0.01191 O 0
O6 0.23540 -0.40800 0.39330 0.01494 O 0
O7 0.17230 -0.07150 0.45110 0.01355 O 0
O-h8 -0.08670 0.43140 0.55110 0.03217 O 0
O9 0.23840 -0.15280 0.25420 0.01988 O 0
Ow1 0.57150 0.66390 0.70260 0.03622 O 0
Ow2 0.47720 0.79350 0.30450 0.06003 O 0
H1 -0.13300 0.36200 0.53300 0.03166 H 0
H2 0.56900 0.79100 0.66600 0.10765 H 0
H3 0.53200 0.66300 0.75700 0.07599 H 0
H4 0.41800 0.78600 0.27100 0.09879 H 0
H5 0.52400 0.82800 0.26400 0.11525 H 0

loop_
_cod_changelog_entry_id
_cod_changelog_entry_author
_cod_changelog_entry_date
_cod_changelog_entry_text
1
;cod-tools version 3.8.0
Id: cif_guess_AMCSD_atom_types 9581 2023-05-17 12:35:41Z saulius
;
2023-05-18T08:43:50+03:00
;Derived atom types and hydrogen counts
from atom names that follow the AMCSD naming convention
(Wat == water, O-H == hydroxyl).
;
2
;cod-tools version 3.10.1
Id: cif_fix_AMCSD_aniso_labels 10200 2024-08-01 14:09:44Z saulius
;
2024-08-02T12:21:38+03:00
;Changed the following '_atom_site_aniso_label' values:
'Oh8' -> 'O-h8'
;

loop_
_cod_related_entry_id
_cod_related_entry_database
_cod_related_entry_code
1 AMCSD 0009544
